data_4128619
loop_
_publ_author_name
'Boddie, Theresa E.'
'Carpenter, Stephanie H.'
'Baker, Tessa M.'
'DeMuth, Joshua C.'
'Cera, Gianpiero'
'Brennessel, William W.'
'Ackermann, Lutz'
'Neidig, Michael L.'

_publ_section_title
;
 Identification and Reactivity of Cyclometalated Iron(II) Intermediates in
 Triazole-Directed Iron-Catalyzed C-H Activation.
;
_journal_issue 31
_journal_name_full 'Journal of the American Chemical Society'
_journal_page_first 12338
_journal_page_last 12345
_journal_paper_doi 10.1021/jacs.9b05269
_journal_volume 141
_journal_year 2019
_chemical_formula_moiety 'C42 H34 Fe P2, 3(C6 H6)'
_chemical_formula_sum 'C60 H52 Fe P2'
_chemical_formula_weight 890.80
_chemical_name_common neitw13
_space_group_crystal_system monoclinic
_space_group_IT_number 14
_space_group_name_Hall '-P 2ybc'
_space_group_name_H-M_alt 'P 1 21/c 1'
_atom_sites_solution_hydrogens geom
_atom_sites_solution_primary dual
_atom_sites_solution_secondary difmap
_audit_creation_method SHELXL-2017/1
_cell_angle_alpha 90
_cell_angle_beta 103.062(2)
_cell_angle_gamma 90
_cell_formula_units_Z 4
_cell_length_a 18.1339(18)
_cell_length_b 10.2597(10)
_cell_length_c 25.508(3)
_cell_measurement_reflns_used 4092
_cell_measurement_temperature 100.0(5)
_cell_measurement_theta_max 26.08
_cell_measurement_theta_min 2.21
_cell_volume 4622.9(8)
_computing_cell_refinement 'SAINT (Bruker, 2013)'
_computing_data_collection 'APEX3 (Bruker, 2017)'
_computing_data_reduction 'SAINT (Bruker, 2013)'
_computing_molecular_graphics 'SHELXTL (Sheldrick, 2008)'
_computing_publication_material 'SHELXTL (Sheldrick, 2008)'
_computing_structure_refinement 'SHELXL-2017/1 (Sheldrick, 2015b)'
_computing_structure_solution 'SHELXT-2014/5 (Sheldrick, 2015a)'
_diffrn_ambient_temperature 100.0(5)
_diffrn_measured_fraction_theta_full 1.000
_diffrn_measured_fraction_theta_max 0.993
_diffrn_measurement_device_type 'Bruker SMART APEX II CCD platform'
_diffrn_measurement_method '\w scans'
_diffrn_radiation_type MoK\a
_diffrn_radiation_wavelength 0.71073
_diffrn_reflns_av_R_equivalents 0.1204
_diffrn_reflns_av_unetI/netI 0.0876
_diffrn_reflns_Laue_measured_fraction_full 1.000
_diffrn_reflns_Laue_measured_fraction_max 0.993
_diffrn_reflns_limit_h_max 25
_diffrn_reflns_limit_h_min -25
_diffrn_reflns_limit_k_max 14
_diffrn_reflns_limit_k_min -14
_diffrn_reflns_limit_l_max 35
_diffrn_reflns_limit_l_min -35
_diffrn_reflns_number 71517
_diffrn_reflns_point_group_measured_fraction_full 1.000
_diffrn_reflns_point_group_measured_fraction_max 0.993
_diffrn_reflns_theta_full 29.575
_diffrn_reflns_theta_max 29.678
_diffrn_reflns_theta_min 1.639
_diffrn_source 'fine-focus sealed tube'
_exptl_absorpt_coefficient_mu 0.435
_exptl_absorpt_correction_T_max 0.7459
_exptl_absorpt_correction_T_min 0.6994
_exptl_absorpt_correction_type multi-scan
_exptl_absorpt_process_details 'SADABS-2016/2 (Krause et al., 2015)'
_exptl_crystal_colour 'dark red'
_exptl_crystal_density_diffrn 1.280
_exptl_crystal_description block
_exptl_crystal_F_000 1872
_exptl_crystal_size_max 0.24
_exptl_crystal_size_mid 0.20
_exptl_crystal_size_min 0.20
_refine_diff_density_max 0.408
_refine_diff_density_min -0.421
_refine_diff_density_rms 0.069
_refine_ls_extinction_method none
_refine_ls_goodness_of_fit_ref 1.011
_refine_ls_hydrogen_treatment constr
_refine_ls_matrix_type full
_refine_ls_number_parameters 568
_refine_ls_number_reflns 13005
_refine_ls_number_restraints 0
_refine_ls_restrained_S_all 1.011
_refine_ls_R_factor_all 0.1126
_refine_ls_R_factor_gt 0.0527
_refine_ls_shift/su_max 0.001
_refine_ls_shift/su_mean 0.000
_refine_ls_structure_factor_coef Fsqd
_refine_ls_weighting_details 'w=1/[\s^2^(Fo^2^)+(0.0503P)^2^] where P=(Fo^2^+2Fc^2^)/3'
_refine_ls_weighting_scheme calc
_refine_ls_wR_factor_gt 0.1063
_refine_ls_wR_factor_ref 0.1296
_reflns_Friedel_coverage 0.000
_reflns_number_gt 7528
_reflns_number_total 13005
_reflns_threshold_expression 'I > 2\s(I)'
_cod_data_source_file ja9b05269_si_004.cif
_cod_data_source_block neitw13
_cod_original_sg_symbol_H-M 'P 21/c'
_cod_database_code 4128619
_shelx_shelxl_version_number 2017/1
_shelx_space_group_comment
; 
The symmetry employed for this shelxl refinement is uniquely defined 
by the following loop, which should always be used as a source of 
symmetry information in preference to the above space-group names. 
They are only intended as comments. 
;
_shelx_estimated_absorpt_t_min 0.903
_shelx_estimated_absorpt_t_max 0.918

loop_
_space_group_symop_operation_xyz
'x, y, z'
'-x, y+1/2, -z+1/2'
'-x, -y, -z'
'x, -y-1/2, z-1/2'

loop_
_atom_site_label
_atom_site_type_symbol
_atom_site_fract_x
_atom_site_fract_y
_atom_site_fract_z
_atom_site_U_iso_or_equiv
_atom_site_adp_type
_atom_site_occupancy
_atom_site_site_symmetry_order
_atom_site_calc_flag
_atom_site_refinement_flags_posn
_atom_site_refinement_flags_adp
Fe1 Fe 0.18202(2) 0.50870(3) 0.61698(2) 0.02382(9) Uani 1 1 d . .
P1 P 0.29490(3) 0.48040(6) 0.66315(2) 0.02291(14) Uani 1 1 d . .
P2 P 0.19444(4) 0.32285(6) 0.58146(2) 0.02488(14) Uani 1 1 d . .
C1 C 0.33794(13) 0.3322(2) 0.64317(9) 0.0250(5) Uani 1 1 d . .
C2 C 0.41249(14) 0.2927(2) 0.66294(10) 0.0298(6) Uani 1 1 d . .
H2 H 0.445786 0.345413 0.688427 0.036 Uiso 1 1 calc R U
C3 C 0.43828(15) 0.1774(3) 0.64572(11) 0.0380(6) Uani 1 1 d . .
H3 H 0.489381 0.151417 0.658938 0.046 Uiso 1 1 calc R U
C4 C 0.38937(16) 0.0996(3) 0.60905(11) 0.0412(7) Uani 1 1 d . .
H4 H 0.407117 0.020037 0.597380 0.049 Uiso 1 1 calc R U
C5 C 0.31500(15) 0.1370(3) 0.58932(11) 0.0354(6) Uani 1 1 d . .
H5 H 0.281537 0.082410 0.564741 0.042 Uiso 1 1 calc R U
C6 C 0.28921(14) 0.2554(2) 0.60569(9) 0.0269(5) Uani 1 1 d . .
C7 C 0.30297(13) 0.4525(2) 0.73546(9) 0.0233(5) Uani 1 1 d . .
C8 C 0.29696(13) 0.3261(2) 0.75434(9) 0.0267(5) Uani 1 1 d . .
H8 H 0.296638 0.253934 0.730943 0.032 Uiso 1 1 calc R U
C9 C 0.29144(14) 0.3052(3) 0.80709(10) 0.0315(6) Uani 1 1 d . .
H9 H 0.288015 0.218717 0.819689 0.038 Uiso 1 1 calc R U
C10 C 0.29091(15) 0.4094(3) 0.84147(10) 0.0341(6) Uani 1 1 d . .
H10 H 0.286774 0.394667 0.877461 0.041 Uiso 1 1 calc R U
C11 C 0.29643(15) 0.5356(3) 0.82309(10) 0.0335(6) Uani 1 1 d . .
H11 H 0.295741 0.607509 0.846459 0.040 Uiso 1 1 calc R U
C12 C 0.30297(14) 0.5568(2) 0.77059(9) 0.0287(5) Uani 1 1 d . .
H12 H 0.307493 0.643317 0.758423 0.034 Uiso 1 1 calc R U
C13 C 0.37083(13) 0.6003(2) 0.66363(9) 0.0249(5) Uani 1 1 d . .
C14 C 0.43572(14) 0.6106(2) 0.70514(10) 0.0295(6) Uani 1 1 d . .
H14 H 0.439770 0.560810 0.737067 0.035 Uiso 1 1 calc R U
C15 C 0.49452(15) 0.6936(3) 0.69996(10) 0.0348(6) Uani 1 1 d . .
H15 H 0.538715 0.699363 0.728158 0.042 Uiso 1 1 calc R U
C16 C 0.48876(15) 0.7674(2) 0.65408(10) 0.0349(6) Uani 1 1 d . .
H16 H 0.528644 0.824569 0.650767 0.042 Uiso 1 1 calc R U
C17 C 0.42461(16) 0.7578(2) 0.61279(11) 0.0358(6) Uani 1 1 d . .
H17 H 0.421044 0.807343 0.580852 0.043 Uiso 1 1 calc R U
C18 C 0.36554(14) 0.6763(2) 0.61777(10) 0.0295(5) Uani 1 1 d . .
H18 H 0.321154 0.672327 0.589664 0.035 Uiso 1 1 calc R U
C19 C 0.18292(14) 0.3171(2) 0.50784(9) 0.0268(5) Uani 1 1 d . .
C20 C 0.24466(15) 0.3272(2) 0.48435(10) 0.0320(6) Uani 1 1 d . .
H20 H 0.294290 0.328364 0.506659 0.038 Uiso 1 1 calc R U
C21 C 0.23533(16) 0.3355(3) 0.42873(11) 0.0372(6) Uani 1 1 d . .
H21 H 0.278402 0.341892 0.413497 0.045 Uiso 1 1 calc R U
C22 C 0.16372(16) 0.3346(2) 0.39574(10) 0.0346(6) Uani 1 1 d . .
H22 H 0.157269 0.341099 0.357820 0.041 Uiso 1 1 calc R U
C23 C 0.10141(15) 0.3242(2) 0.41819(10) 0.0312(6) Uani 1 1 d . .
H23 H 0.051969 0.322020 0.395625 0.037 Uiso 1 1 calc R U
C24 C 0.11092(14) 0.3170(2) 0.47368(9) 0.0282(5) Uani 1 1 d . .
H24 H 0.067593 0.311815 0.488686 0.034 Uiso 1 1 calc R U
C25 C 0.13406(13) 0.1851(2) 0.59249(9) 0.0275(5) Uani 1 1 d . .
C26 C 0.11203(15) 0.0828(2) 0.55616(10) 0.0320(6) Uani 1 1 d . .
H26 H 0.127921 0.082151 0.523135 0.038 Uiso 1 1 calc R U
C27 C 0.06734(15) -0.0175(2) 0.56778(11) 0.0335(6) Uani 1 1 d . .
H27 H 0.052185 -0.085727 0.542455 0.040 Uiso 1 1 calc R U
C28 C 0.04447(15) -0.0192(2) 0.61611(11) 0.0352(6) Uani 1 1 d . .
H28 H 0.013895 -0.088491 0.623951 0.042 Uiso 1 1 calc R U
C29 C 0.06649(14) 0.0807(2) 0.65293(11) 0.0333(6) Uani 1 1 d . .
H29 H 0.051288 0.080006 0.686211 0.040 Uiso 1 1 calc R U
C30 C 0.11067(14) 0.1812(2) 0.64094(10) 0.0305(6) Uani 1 1 d . .
H30 H 0.125489 0.249378 0.666339 0.037 Uiso 1 1 calc R U
C31 C 0.08853(14) 0.5409(2) 0.65213(10) 0.0285(5) Uani 1 1 d . .
C32 C 0.14308(14) 0.6412(2) 0.66730(10) 0.0290(6) Uani 1 1 d . .
H32 H 0.159779 0.662776 0.704306 0.035 Uiso 1 1 calc R U
C33 C 0.17312(14) 0.7096(2) 0.62911(10) 0.0302(6) Uani 1 1 d . .
H33 H 0.209753 0.775773 0.640980 0.036 Uiso 1 1 calc R U
C34 C 0.15013(14) 0.6823(2) 0.57352(10) 0.0312(6) Uani 1 1 d . .
H34 H 0.171151 0.727779 0.547902 0.037 Uiso 1 1 calc R U
C35 C 0.09461(15) 0.5847(2) 0.55754(10) 0.0323(6) Uani 1 1 d . .
H35 H 0.076973 0.565605 0.520370 0.039 Uiso 1 1 calc R U
C36 C 0.06487(13) 0.5149(2) 0.59583(10) 0.0294(5) Uani 1 1 d . .
H36 H 0.028178 0.448910 0.583815 0.035 Uiso 1 1 calc R U
C37 C 0.05763(14) 0.4678(2) 0.69265(10) 0.0299(6) Uani 1 1 d . .
C38 C 0.09887(15) 0.4532(3) 0.74581(10) 0.0345(6) Uani 1 1 d . .
H38 H 0.146631 0.494985 0.756795 0.041 Uiso 1 1 calc R U
C39 C 0.07172(16) 0.3796(3) 0.78250(11) 0.0373(6) Uani 1 1 d . .
H39 H 0.100558 0.372440 0.818431 0.045 Uiso 1 1 calc R U
C40 C 0.00269(16) 0.3160(3) 0.76752(11) 0.0417(7) Uani 1 1 d . .
H40 H -0.015185 0.263188 0.792630 0.050 Uiso 1 1 calc R U
C41 C -0.03976(15) 0.3305(3) 0.71548(12) 0.0417(7) Uani 1 1 d . .
H41 H -0.087307 0.287844 0.704834 0.050 Uiso 1 1 calc R U
C42 C -0.01314(15) 0.4074(3) 0.67853(11) 0.0355(6) Uani 1 1 d . .
H42 H -0.043588 0.418807 0.643285 0.043 Uiso 1 1 calc R U
C43 C 0.2440(2) 0.9296(3) 0.45897(12) 0.0588(10) Uani 1 1 d . .
H43 H 0.269490 1.010796 0.466210 0.071 Uiso 1 1 calc R U
C44 C 0.28344(19) 0.8147(4) 0.47192(11) 0.0540(9) Uani 1 1 d . .
H44 H 0.336064 0.816431 0.488011 0.065 Uiso 1 1 calc R U
C45 C 0.24664(18) 0.6992(3) 0.46157(11) 0.0475(8) Uani 1 1 d . .
H45 H 0.273736 0.620007 0.470496 0.057 Uiso 1 1 calc R U
C46 C 0.17053(18) 0.6956(3) 0.43830(11) 0.0445(7) Uani 1 1 d . .
H46 H 0.145412 0.614116 0.431216 0.053 Uiso 1 1 calc R U
C47 C 0.13052(18) 0.8094(3) 0.42519(11) 0.0474(8) Uani 1 1 d . .
H47 H 0.077862 0.806915 0.409221 0.057 Uiso 1 1 calc R U
C48 C 0.1675(2) 0.9266(3) 0.43545(12) 0.0546(9) Uani 1 1 d . .
H48 H 0.140486 1.005736 0.426367 0.066 Uiso 1 1 calc R U
C49 C 0.3438(2) 0.9457(3) 0.74053(17) 0.0618(10) Uani 1 1 d . .
H49 H 0.375840 0.956832 0.716127 0.074 Uiso 1 1 calc R U
C50 C 0.37394(19) 0.9056(3) 0.79287(19) 0.0681(11) Uani 1 1 d . .
H50 H 0.426709 0.889350 0.804301 0.082 Uiso 1 1 calc R U
C51 C 0.32775(19) 0.8893(3) 0.82823(14) 0.0512(8) Uani 1 1 d . .
H51 H 0.348479 0.862330 0.864168 0.061 Uiso 1 1 calc R U
C52 C 0.25244(18) 0.9120(3) 0.81164(12) 0.0462(7) Uani 1 1 d . .
H52 H 0.220206 0.899682 0.835857 0.055 Uiso 1 1 calc R U
C53 C 0.22253(18) 0.9528(3) 0.75977(13) 0.0486(8) Uani 1 1 d . .
H53 H 0.169824 0.969918 0.748609 0.058 Uiso 1 1 calc R U
C54 C 0.2681(2) 0.9690(3) 0.72408(13) 0.0481(8) Uani 1 1 d . .
H54 H 0.247130 0.996211 0.688219 0.058 Uiso 1 1 calc R U
C55 C 0.42975(19) 0.4890(3) 0.46648(14) 0.0580(9) Uani 1 1 d . .
H55 H 0.380939 0.481444 0.443307 0.070 Uiso 1 1 calc R U
C56 C 0.43708(19) 0.4953(3) 0.52165(14) 0.0579(9) Uani 1 1 d . .
H56 H 0.393443 0.492036 0.536367 0.069 Uiso 1 1 calc R U
C57 C 0.50739(18) 0.5063(3) 0.55479(13) 0.0511(8) Uani 1 1 d . .
H57 H 0.512691 0.510785 0.592659 0.061 Uiso 1 1 calc R U
C58 C 0.50163(19) 0.1281(3) 0.51566(14) 0.0579(9) Uani 1 1 d . .
H58 H 0.503291 0.216816 0.526543 0.069 Uiso 1 1 calc R U
C59 C 0.54632(18) 0.0371(4) 0.54760(13) 0.0547(9) Uani 1 1 d . .
H59 H 0.578183 0.063099 0.580845 0.066 Uiso 1 1 calc R U
C60 C 0.54523(17) -0.0905(4) 0.53186(13) 0.0508(8) Uani 1 1 d . .
H60 H 0.576821 -0.152625 0.553783 0.061 Uiso 1 1 calc R U

loop_
_atom_site_aniso_label
_atom_site_aniso_U_11
_atom_site_aniso_U_22
_atom_site_aniso_U_33
_atom_site_aniso_U_23
_atom_site_aniso_U_13
_atom_site_aniso_U_12
Fe1 0.02692(18) 0.02235(18) 0.02085(16) -0.00225(14) 0.00258(13) 0.00218(15)
P1 0.0263(3) 0.0222(3) 0.0195(3) -0.0009(2) 0.0035(2) 0.0000(3)
P2 0.0281(3) 0.0230(3) 0.0224(3) -0.0034(2) 0.0031(3) 0.0007(3)
C1 0.0300(13) 0.0244(12) 0.0206(11) 0.0016(9) 0.0062(10) 0.0025(10)
C2 0.0314(14) 0.0306(14) 0.0260(13) 0.0003(10) 0.0035(11) 0.0035(11)
C3 0.0331(15) 0.0365(15) 0.0421(16) 0.0033(13) 0.0036(12) 0.0124(12)
C4 0.0457(18) 0.0292(15) 0.0465(17) -0.0067(13) 0.0057(14) 0.0138(13)
C5 0.0393(16) 0.0290(14) 0.0354(15) -0.0075(11) 0.0032(12) 0.0027(12)
C6 0.0325(14) 0.0245(13) 0.0233(12) -0.0007(10) 0.0054(10) 0.0029(10)
C7 0.0228(12) 0.0253(12) 0.0211(11) 0.0008(9) 0.0032(9) -0.0026(10)
C8 0.0296(13) 0.0261(13) 0.0238(12) -0.0012(10) 0.0048(10) -0.0019(11)
C9 0.0373(15) 0.0280(13) 0.0287(13) 0.0059(11) 0.0063(11) -0.0040(11)
C10 0.0437(16) 0.0375(16) 0.0202(12) 0.0027(11) 0.0054(11) -0.0021(12)
C11 0.0399(15) 0.0342(15) 0.0250(13) -0.0046(11) 0.0045(11) -0.0036(12)
C12 0.0344(14) 0.0257(13) 0.0253(13) -0.0014(10) 0.0054(11) -0.0038(11)
C13 0.0301(13) 0.0214(12) 0.0233(12) -0.0028(10) 0.0061(10) 0.0021(10)
C14 0.0334(14) 0.0284(13) 0.0262(13) 0.0003(10) 0.0058(11) -0.0021(11)
C15 0.0355(15) 0.0335(15) 0.0331(14) -0.0058(12) 0.0032(12) -0.0049(12)
C16 0.0397(16) 0.0292(14) 0.0367(15) -0.0028(12) 0.0105(12) -0.0105(12)
C17 0.0487(17) 0.0264(14) 0.0336(14) 0.0053(11) 0.0118(13) -0.0021(12)
C18 0.0352(14) 0.0250(13) 0.0270(13) 0.0012(10) 0.0043(11) 0.0010(11)
C19 0.0327(14) 0.0226(12) 0.0245(12) -0.0054(10) 0.0054(10) -0.0005(10)
C20 0.0338(14) 0.0318(14) 0.0292(13) -0.0067(11) 0.0045(11) -0.0010(12)
C21 0.0431(16) 0.0372(16) 0.0341(15) -0.0055(12) 0.0149(13) -0.0004(13)
C22 0.0501(17) 0.0292(14) 0.0238(13) -0.0029(11) 0.0072(12) 0.0034(12)
C23 0.0374(15) 0.0249(13) 0.0272(13) -0.0032(10) -0.0011(11) 0.0042(11)
C24 0.0352(14) 0.0225(12) 0.0263(12) -0.0017(10) 0.0056(11) -0.0002(11)
C25 0.0284(13) 0.0252(13) 0.0264(13) -0.0001(10) 0.0012(10) 0.0015(10)
C26 0.0384(15) 0.0272(14) 0.0286(13) -0.0013(11) 0.0040(11) 0.0018(11)
C27 0.0375(15) 0.0211(13) 0.0369(14) -0.0032(11) -0.0017(12) -0.0022(11)
C28 0.0308(14) 0.0261(14) 0.0460(16) 0.0059(12) 0.0030(12) 0.0017(11)
C29 0.0328(15) 0.0324(15) 0.0354(14) 0.0016(12) 0.0090(12) 0.0034(12)
C30 0.0320(14) 0.0275(13) 0.0296(13) -0.0045(11) 0.0024(11) 0.0008(11)
C31 0.0263(13) 0.0280(13) 0.0301(13) -0.0024(10) 0.0043(10) 0.0064(10)
C32 0.0349(14) 0.0255(13) 0.0249(12) -0.0039(10) 0.0032(11) 0.0083(11)
C33 0.0356(15) 0.0205(12) 0.0337(14) -0.0017(10) 0.0060(11) 0.0056(11)
C34 0.0383(15) 0.0259(13) 0.0296(13) 0.0028(11) 0.0082(11) 0.0096(11)
C35 0.0374(15) 0.0335(15) 0.0231(12) -0.0039(11) 0.0010(11) 0.0106(12)
C36 0.0231(12) 0.0308(14) 0.0310(13) -0.0039(11) -0.0007(10) 0.0059(11)
C37 0.0311(14) 0.0289(14) 0.0310(13) -0.0052(10) 0.0099(11) 0.0049(11)
C38 0.0323(14) 0.0408(16) 0.0306(14) -0.0035(12) 0.0075(11) 0.0016(12)
C39 0.0404(16) 0.0442(17) 0.0280(14) 0.0028(12) 0.0089(12) 0.0034(13)
C40 0.0464(18) 0.0435(17) 0.0402(16) 0.0023(13) 0.0204(14) -0.0047(14)
C41 0.0317(15) 0.0469(18) 0.0486(18) -0.0107(14) 0.0135(13) -0.0050(13)
C42 0.0320(15) 0.0394(16) 0.0344(15) -0.0031(12) 0.0061(12) 0.0023(12)
C43 0.093(3) 0.055(2) 0.0304(16) -0.0066(15) 0.0192(18) -0.025(2)
C44 0.0476(19) 0.087(3) 0.0271(15) 0.0013(17) 0.0075(13) -0.0068(19)
C45 0.056(2) 0.054(2) 0.0303(15) -0.0015(14) 0.0059(14) 0.0197(16)
C46 0.058(2) 0.0405(17) 0.0312(15) -0.0064(13) 0.0021(14) 0.0021(15)
C47 0.0489(19) 0.056(2) 0.0344(16) -0.0019(14) 0.0037(13) 0.0138(16)
C48 0.091(3) 0.0409(19) 0.0337(16) 0.0030(14) 0.0181(17) 0.0215(18)
C49 0.074(3) 0.0375(18) 0.089(3) -0.0037(18) 0.051(2) -0.0077(18)
C50 0.0339(18) 0.044(2) 0.124(4) 0.005(2) 0.013(2) -0.0013(15)
C51 0.053(2) 0.0324(16) 0.058(2) 0.0027(14) -0.0098(16) -0.0078(15)
C52 0.053(2) 0.0423(18) 0.0464(18) -0.0046(14) 0.0164(15) -0.0048(15)
C53 0.0403(18) 0.0506(19) 0.0514(19) -0.0005(15) 0.0033(15) -0.0013(15)
C54 0.070(2) 0.0293(16) 0.0446(17) -0.0060(13) 0.0112(16) -0.0093(15)
C55 0.048(2) 0.057(2) 0.063(2) -0.0199(18) 0.0005(17) -0.0017(17)
C56 0.048(2) 0.060(2) 0.067(2) -0.0208(18) 0.0147(17) -0.0064(17)
C57 0.0497(19) 0.050(2) 0.0504(18) -0.0134(16) 0.0048(15) 0.0056(16)
C58 0.059(2) 0.051(2) 0.062(2) 0.0017(17) 0.0097(18) -0.0041(17)
C59 0.049(2) 0.068(2) 0.0448(19) 0.0001(17) 0.0060(15) -0.0039(17)
C60 0.0360(17) 0.071(2) 0.0477(19) 0.0159(17) 0.0136(14) -0.0001(16)

loop_
_atom_type_symbol
_atom_type_description
_atom_type_scat_dispersion_real
_atom_type_scat_dispersion_imag
_atom_type_scat_source
C C 0.0033 0.0016 'International Tables Vol C Tables 4.2.6.8 and 6.1.1.4'
H H 0.0000 0.0000 'International Tables Vol C Tables 4.2.6.8 and 6.1.1.4'
P P 0.1023 0.0942 'International Tables Vol C Tables 4.2.6.8 and 6.1.1.4'
Fe Fe 0.3463 0.8444 'International Tables Vol C Tables 4.2.6.8 and 6.1.1.4'

loop_
_geom_angle_atom_site_label_1
_geom_angle_atom_site_label_2
_geom_angle_atom_site_label_3
_geom_angle
_geom_angle_site_symmetry_1
_geom_angle_site_symmetry_3
C36 Fe1 C35 39.77(10) . .
C36 Fe1 C33 84.24(10) . .
C35 Fe1 C33 70.61(10) . .
C36 Fe1 C32 70.88(10) . .
C35 Fe1 C32 84.08(9) . .
C33 Fe1 C32 39.18(9) . .
C36 Fe1 C34 72.18(10) . .
C35 Fe1 C34 39.43(10) . .
C33 Fe1 C34 39.26(9) . .
C32 Fe1 C34 71.58(9) . .
C36 Fe1 C31 39.87(9) . .
C35 Fe1 C31 72.47(10) . .
C33 Fe1 C31 71.81(10) . .
C32 Fe1 C31 39.36(9) . .
C34 Fe1 C31 86.56(10) . .
C36 Fe1 P1 160.99(7) . .
C35 Fe1 P1 158.24(8) . .
C33 Fe1 P1 98.53(7) . .
C32 Fe1 P1 99.42(7) . .
C34 Fe1 P1 121.26(8) . .
C31 Fe1 P1 123.15(7) . .
C36 Fe1 P2 96.70(7) . .
C35 Fe1 P2 99.24(7) . .
C33 Fe1 P2 162.87(7) . .
C32 Fe1 P2 156.39(7) . .
C34 Fe1 P2 124.86(7) . .
C31 Fe1 P2 119.26(7) . .
P1 Fe1 P2 86.16(3) . .
C1 P1 C7 101.97(10) . .
C1 P1 C13 100.99(11) . .
C7 P1 C13 101.95(10) . .
C1 P1 Fe1 111.98(8) . .
C7 P1 Fe1 115.01(8) . .
C13 P1 Fe1 122.24(8) . .
C6 P2 C19 102.35(11) . .
C6 P2 C25 101.73(11) . .
C19 P2 C25 101.29(11) . .
C6 P2 Fe1 112.00(8) . .
C19 P2 Fe1 117.42(8) . .
C25 P2 Fe1 119.56(8) . .
C6 C1 C2 119.9(2) . .
C6 C1 P1 114.62(18) . .
C2 C1 P1 125.48(19) . .
C3 C2 C1 120.4(2) . .
C3 C2 H2 119.8 . .
C1 C2 H2 119.8 . .
C2 C3 C4 119.8(2) . .
C2 C3 H3 120.1 . .
C4 C3 H3 120.1 . .
C5 C4 C3 120.6(2) . .
C5 C4 H4 119.7 . .
C3 C4 H4 119.7 . .
C4 C5 C6 119.7(2) . .
C4 C5 H5 120.1 . .
C6 C5 H5 120.1 . .
C1 C6 C5 119.6(2) . .
C1 C6 P2 114.91(18) . .
C5 C6 P2 125.49(19) . .
C12 C7 C8 118.7(2) . .
C12 C7 P1 120.86(18) . .
C8 C7 P1 119.71(17) . .
C9 C8 C7 120.4(2) . .
C9 C8 H8 119.8 . .
C7 C8 H8 119.8 . .
C10 C9 C8 120.4(2) . .
C10 C9 H9 119.8 . .
C8 C9 H9 119.8 . .
C9 C10 C11 119.7(2) . .
C9 C10 H10 120.2 . .
C11 C10 H10 120.2 . .
C12 C11 C10 120.0(2) . .
C12 C11 H11 120.0 . .
C10 C11 H11 120.0 . .
C11 C12 C7 120.8(2) . .
C11 C12 H12 119.6 . .
C7 C12 H12 119.6 . .
C18 C13 C14 118.7(2) . .
C18 C13 P1 117.31(18) . .
C14 C13 P1 123.72(18) . .
C15 C14 C13 120.4(2) . .
C15 C14 H14 119.8 . .
C13 C14 H14 119.8 . .
C16 C15 C14 120.2(2) . .
C16 C15 H15 119.9 . .
C14 C15 H15 119.9 . .
C15 C16 C17 119.8(2) . .
C15 C16 H16 120.1 . .
C17 C16 H16 120.1 . .
C16 C17 C18 120.4(2) . .
C16 C17 H17 119.8 . .
C18 C17 H17 119.8 . .
C17 C18 C13 120.5(2) . .
C17 C18 H18 119.8 . .
C13 C18 H18 119.8 . .
C20 C19 C24 117.5(2) . .
C20 C19 P2 121.39(19) . .
C24 C19 P2 120.70(18) . .
C19 C20 C21 121.3(2) . .
C19 C20 H20 119.3 . .
C21 C20 H20 119.3 . .
C22 C21 C20 120.1(3) . .
C22 C21 H21 119.9 . .
C20 C21 H21 119.9 . .
C21 C22 C23 119.6(2) . .
C21 C22 H22 120.2 . .
C23 C22 H22 120.2 . .
C22 C23 C24 120.1(2) . .
C22 C23 H23 119.9 . .
C24 C23 H23 119.9 . .
C23 C24 C19 121.3(2) . .
C23 C24 H24 119.4 . .
C19 C24 H24 119.4 . .
C30 C25 C26 117.9(2) . .
C30 C25 P2 117.76(18) . .
C26 C25 P2 124.33(19) . .
C27 C26 C25 120.7(2) . .
C27 C26 H26 119.7 . .
C25 C26 H26 119.7 . .
C26 C27 C28 120.5(2) . .
C26 C27 H27 119.8 . .
C28 C27 H27 119.8 . .
C29 C28 C27 119.6(2) . .
C29 C28 H28 120.2 . .
C27 C28 H28 120.2 . .
C30 C29 C28 119.6(2) . .
C30 C29 H29 120.2 . .
C28 C29 H29 120.2 . .
C29 C30 C25 121.7(2) . .
C29 C30 H30 119.2 . .
C25 C30 H30 119.2 . .
C32 C31 C36 116.3(2) . .
C32 C31 C37 121.7(2) . .
C36 C31 C37 122.0(2) . .
C32 C31 Fe1 69.69(14) . .
C36 C31 Fe1 68.40(14) . .
C37 C31 Fe1 132.87(17) . .
C33 C32 C31 121.9(2) . .
C33 C32 Fe1 70.31(14) . .
C31 C32 Fe1 70.95(14) . .
C33 C32 H32 119.1 . .
C31 C32 H32 119.1 . .
Fe1 C32 H32 133.1 . .
C32 C33 C34 121.6(2) . .
C32 C33 Fe1 70.51(14) . .
C34 C33 Fe1 70.85(14) . .
C32 C33 H33 119.2 . .
C34 C33 H33 119.2 . .
Fe1 C33 H33 132.7 . .
C33 C34 C35 117.3(2) . .
C33 C34 Fe1 69.90(14) . .
C35 C34 Fe1 69.25(14) . .
C33 C34 H34 121.3 . .
C35 C34 H34 121.3 . .
Fe1 C34 H34 132.2 . .
C36 C35 C34 121.2(2) . .
C36 C35 Fe1 69.73(14) . .
C34 C35 Fe1 71.33(14) . .
C36 C35 H35 119.4 . .
C34 C35 H35 119.4 . .
Fe1 C35 H35 132.8 . .
C35 C36 C31 121.7(2) . .
C35 C36 Fe1 70.50(14) . .
C31 C36 Fe1 71.73(14) . .
C35 C36 H36 119.1 . .
C31 C36 H36 119.1 . .
Fe1 C36 H36 131.6 . .
C42 C37 C38 117.4(2) . .
C42 C37 C31 120.9(2) . .
C38 C37 C31 121.6(2) . .
C39 C38 C37 121.5(3) . .
C39 C38 H38 119.3 . .
C37 C38 H38 119.3 . .
C38 C39 C40 120.7(3) . .
C38 C39 H39 119.7 . .
C40 C39 H39 119.7 . .
C41 C40 C39 119.0(3) . .
C41 C40 H40 120.5 . .
C39 C40 H40 120.5 . .
C40 C41 C42 120.4(3) . .
C40 C41 H41 119.8 . .
C42 C41 H41 119.8 . .
C41 C42 C37 121.0(3) . .
C41 C42 H42 119.5 . .
C37 C42 H42 119.5 . .
C44 C43 C48 120.0(3) . .
C44 C43 H43 120.0 . .
C48 C43 H43 120.0 . .
C45 C44 C43 119.7(3) . .
C45 C44 H44 120.2 . .
C43 C44 H44 120.2 . .
C44 C45 C46 120.6(3) . .
C44 C45 H45 119.7 . .
C46 C45 H45 119.7 . .
C45 C46 C47 120.4(3) . .
C45 C46 H46 119.8 . .
C47 C46 H46 119.8 . .
C48 C47 C46 119.2(3) . .
C48 C47 H47 120.4 . .
C46 C47 H47 120.4 . .
C47 C48 C43 120.1(3) . .
C47 C48 H48 119.9 . .
C43 C48 H48 119.9 . .
C54 C49 C50 120.0(3) . .
C54 C49 H49 120.0 . .
C50 C49 H49 120.0 . .
C51 C50 C49 120.2(3) . .
C51 C50 H50 119.9 . .
C49 C50 H50 119.9 . .
C52 C51 C50 119.7(3) . .
C52 C51 H51 120.2 . .
C50 C51 H51 120.2 . .
C51 C52 C53 120.2(3) . .
C51 C52 H52 119.9 . .
C53 C52 H52 119.9 . .
C54 C53 C52 120.6(3) . .
C54 C53 H53 119.7 . .
C52 C53 H53 119.7 . .
C49 C54 C53 119.4(3) . .
C49 C54 H54 120.3 . .
C53 C54 H54 120.3 . .
C57 C55 C56 120.2(3) 3_666 .
C57 C55 H55 119.9 3_666 .
C56 C55 H55 119.9 . .
C57 C56 C55 119.6(3) . .
C57 C56 H56 120.2 . .
C55 C56 H56 120.2 . .
C56 C57 C55 120.1(3) . 3_666
C56 C57 H57 119.9 . .
C55 C57 H57 119.9 3_666 .
C60 C58 C59 119.8(3) 3_656 .
C60 C58 H58 120.1 3_656 .
C59 C58 H58 120.1 . .
C60 C59 C58 120.5(3) . .
C60 C59 H59 119.7 . .
C58 C59 H59 119.7 . .
C59 C60 C58 119.6(3) . 3_656
C59 C60 H60 120.2 . .
C58 C60 H60 120.2 3_656 .

loop_
_geom_bond_atom_site_label_1
_geom_bond_atom_site_label_2
_geom_bond_distance
_geom_bond_site_symmetry_2
Fe1 C36 2.071(2) .
Fe1 C35 2.081(2) .
Fe1 C33 2.096(2) .
Fe1 C32 2.099(2) .
Fe1 C34 2.109(2) .
Fe1 C31 2.115(2) .
Fe1 P1 2.1381(7) .
Fe1 P2 2.1446(7) .
P1 C1 1.833(2) .
P1 C7 1.839(2) .
P1 C13 1.844(2) .
P2 C6 1.826(2) .
P2 C19 1.843(2) .
P2 C25 1.848(3) .
C1 C6 1.391(3) .
C1 C2 1.392(3) .
C2 C3 1.379(3) .
C2 H2 0.9500 .
C3 C4 1.387(4) .
C3 H3 0.9500 .
C4 C5 1.383(4) .
C4 H4 0.9500 .
C5 C6 1.399(3) .
C5 H5 0.9500 .
C7 C12 1.396(3) .
C7 C8 1.396(3) .
C8 C9 1.388(3) .
C8 H8 0.9500 .
C9 C10 1.385(3) .
C9 H9 0.9500 .
C10 C11 1.388(3) .
C10 H10 0.9500 .
C11 C12 1.388(3) .
C11 H11 0.9500 .
C12 H12 0.9500 .
C13 C18 1.391(3) .
C13 C14 1.398(3) .
C14 C15 1.394(3) .
C14 H14 0.9500 .
C15 C16 1.377(4) .
C15 H15 0.9500 .
C16 C17 1.385(4) .
C16 H16 0.9500 .
C17 C18 1.387(3) .
C17 H17 0.9500 .
C18 H18 0.9500 .
C19 C20 1.388(3) .
C19 C24 1.396(3) .
C20 C21 1.393(3) .
C20 H20 0.9500 .
C21 C22 1.378(4) .
C21 H21 0.9500 .
C22 C23 1.382(4) .
C22 H22 0.9500 .
C23 C24 1.389(3) .
C23 H23 0.9500 .
C24 H24 0.9500 .
C25 C30 1.395(3) .
C25 C26 1.397(3) .
C26 C27 1.383(3) .
C26 H26 0.9500 .
C27 C28 1.387(4) .
C27 H27 0.9500 .
C28 C29 1.386(4) .
C28 H28 0.9500 .
C29 C30 1.382(3) .
C29 H29 0.9500 .
C30 H30 0.9500 .
C31 C32 1.419(3) .
C31 C36 1.428(3) .
C31 C37 1.485(3) .
C32 C33 1.407(3) .
C32 H32 0.9500 .
C33 C34 1.413(3) .
C33 H33 0.9500 .
C34 C35 1.414(4) .
C34 H34 0.9500 .
C35 C36 1.413(4) .
C35 H35 0.9500 .
C36 H36 0.9500 .
C37 C42 1.397(3) .
C37 C38 1.401(3) .
C38 C39 1.377(4) .
C38 H38 0.9500 .
C39 C40 1.387(4) .
C39 H39 0.9500 .
C40 C41 1.384(4) .
C40 H40 0.9500 .
C41 C42 1.396(4) .
C41 H41 0.9500 .
C42 H42 0.9500 .
C43 C44 1.380(5) .
C43 C48 1.382(5) .
C43 H43 0.9500 .
C44 C45 1.356(4) .
C44 H44 0.9500 .
C45 C46 1.374(4) .
C45 H45 0.9500 .
C46 C47 1.375(4) .
C46 H46 0.9500 .
C47 C48 1.373(4) .
C47 H47 0.9500 .
C48 H48 0.9500 .
C49 C54 1.362(5) .
C49 C50 1.386(5) .
C49 H49 0.9500 .
C50 C51 1.373(5) .
C50 H50 0.9500 .
C51 C52 1.355(4) .
C51 H51 0.9500 .
C52 C53 1.377(4) .
C52 H52 0.9500 .
C53 C54 1.371(4) .
C53 H53 0.9500 .
C54 H54 0.9500 .
C55 C57 1.370(4) 3_666
C55 C56 1.385(4) .
C55 H55 0.9500 .
C56 C57 1.366(4) .
C56 H56 0.9500 .
C57 H57 0.9500 .
C58 C60 1.369(4) 3_656
C58 C59 1.376(4) .
C58 H58 0.9500 .
C59 C60 1.368(4) .
C59 H59 0.9500 .
C60 H60 0.9500 .

loop_
_geom_torsion_atom_site_label_1
_geom_torsion_atom_site_label_2
_geom_torsion_atom_site_label_3
_geom_torsion_atom_site_label_4
_geom_torsion
_geom_torsion_site_symmetry_1
_geom_torsion_site_symmetry_4
C7 P1 C1 C6 117.38(19) . .
C13 P1 C1 C6 -137.74(18) . .
Fe1 P1 C1 C6 -6.1(2) . .
C7 P1 C1 C2 -61.5(2) . .
C13 P1 C1 C2 43.3(2) . .
Fe1 P1 C1 C2 174.97(18) . .
C6 C1 C2 C3 -0.3(4) . .
P1 C1 C2 C3 178.6(2) . .
C1 C2 C3 C4 -0.9(4) . .
C2 C3 C4 C5 0.4(4) . .
C3 C4 C5 C6 1.2(4) . .
C2 C1 C6 C5 1.8(4) . .
P1 C1 C6 C5 -177.15(19) . .
C2 C1 C6 P2 -177.65(18) . .
P1 C1 C6 P2 3.4(2) . .
C4 C5 C6 C1 -2.3(4) . .
C4 C5 C6 P2 177.1(2) . .
C19 P2 C6 C1 127.29(19) . .
C25 P2 C6 C1 -128.22(19) . .
Fe1 P2 C6 C1 0.6(2) . .
C19 P2 C6 C5 -52.2(2) . .
C25 P2 C6 C5 52.3(2) . .
Fe1 P2 C6 C5 -178.8(2) . .
C1 P1 C7 C12 156.45(19) . .
C13 P1 C7 C12 52.3(2) . .
Fe1 P1 C7 C12 -82.2(2) . .
C1 P1 C7 C8 -33.8(2) . .
C13 P1 C7 C8 -137.94(19) . .
Fe1 P1 C7 C8 87.59(19) . .
C12 C7 C8 C9 -0.3(3) . .
P1 C7 C8 C9 -170.25(18) . .
C7 C8 C9 C10 0.8(4) . .
C8 C9 C10 C11 -0.4(4) . .
C9 C10 C11 C12 -0.4(4) . .
C10 C11 C12 C7 0.9(4) . .
C8 C7 C12 C11 -0.6(4) . .
P1 C7 C12 C11 169.3(2) . .
C1 P1 C13 C18 96.3(2) . .
C7 P1 C13 C18 -158.76(19) . .
Fe1 P1 C13 C18 -28.6(2) . .
C1 P1 C13 C14 -77.9(2) . .
C7 P1 C13 C14 27.0(2) . .
Fe1 P1 C13 C14 157.08(17) . .
C18 C13 C14 C15 -1.4(4) . .
P1 C13 C14 C15 172.85(19) . .
C13 C14 C15 C16 0.8(4) . .
C14 C15 C16 C17 -0.7(4) . .
C15 C16 C17 C18 1.2(4) . .
C16 C17 C18 C13 -1.9(4) . .
C14 C13 C18 C17 1.9(4) . .
P1 C13 C18 C17 -172.68(19) . .
C6 P2 C19 C20 -29.4(2) . .
C25 P2 C19 C20 -134.3(2) . .
Fe1 P2 C19 C20 93.6(2) . .
C6 P2 C19 C24 157.8(2) . .
C25 P2 C19 C24 52.9(2) . .
Fe1 P2 C19 C24 -79.2(2) . .
C24 C19 C20 C21 -0.6(4) . .
P2 C19 C20 C21 -173.7(2) . .
C19 C20 C21 C22 0.3(4) . .
C20 C21 C22 C23 -0.6(4) . .
C21 C22 C23 C24 1.1(4) . .
C22 C23 C24 C19 -1.4(4) . .
C20 C19 C24 C23 1.2(4) . .
P2 C19 C24 C23 174.26(18) . .
C6 P2 C25 C30 93.0(2) . .
C19 P2 C25 C30 -161.64(19) . .
Fe1 P2 C25 C30 -30.9(2) . .
C6 P2 C25 C26 -85.1(2) . .
C19 P2 C25 C26 20.2(2) . .
Fe1 P2 C25 C26 150.98(18) . .
C30 C25 C26 C27 1.1(4) . .
P2 C25 C26 C27 179.29(19) . .
C25 C26 C27 C28 -0.9(4) . .
C26 C27 C28 C29 0.2(4) . .
C27 C28 C29 C30 0.3(4) . .
C28 C29 C30 C25 -0.1(4) . .
C26 C25 C30 C29 -0.6(4) . .
P2 C25 C30 C29 -178.91(19) . .
C36 C31 C32 C33 -1.1(3) . .
C37 C31 C32 C33 179.2(2) . .
Fe1 C31 C32 C33 50.6(2) . .
C36 C31 C32 Fe1 -51.67(19) . .
C37 C31 C32 Fe1 128.6(2) . .
C31 C32 C33 C34 0.3(4) . .
Fe1 C32 C33 C34 51.2(2) . .
C31 C32 C33 Fe1 -50.9(2) . .
C32 C33 C34 C35 1.0(3) . .
Fe1 C33 C34 C35 52.1(2) . .
C32 C33 C34 Fe1 -51.1(2) . .
C33 C34 C35 C36 -1.6(3) . .
Fe1 C34 C35 C36 50.8(2) . .
C33 C34 C35 Fe1 -52.42(19) . .
C34 C35 C36 C31 1.0(4) . .
Fe1 C35 C36 C31 52.4(2) . .
C34 C35 C36 Fe1 -51.5(2) . .
C32 C31 C36 C35 0.4(3) . .
C37 C31 C36 C35 -179.9(2) . .
Fe1 C31 C36 C35 -51.9(2) . .
C32 C31 C36 Fe1 52.30(19) . .
C37 C31 C36 Fe1 -128.0(2) . .
C32 C31 C37 C42 155.7(2) . .
C36 C31 C37 C42 -24.0(4) . .
Fe1 C31 C37 C42 -113.4(3) . .
C32 C31 C37 C38 -26.3(4) . .
C36 C31 C37 C38 154.0(2) . .
Fe1 C31 C37 C38 64.7(3) . .
C42 C37 C38 C39 1.5(4) . .
C31 C37 C38 C39 -176.6(2) . .
C37 C38 C39 C40 0.9(4) . .
C38 C39 C40 C41 -1.9(4) . .
C39 C40 C41 C42 0.5(4) . .
C40 C41 C42 C37 2.0(4) . .
C38 C37 C42 C41 -3.0(4) . .
C31 C37 C42 C41 175.1(2) . .
C48 C43 C44 C45 -0.2(4) . .
C43 C44 C45 C46 0.0(4) . .
C44 C45 C46 C47 -0.1(4) . .
C45 C46 C47 C48 0.2(4) . .
C46 C47 C48 C43 -0.4(4) . .
C44 C43 C48 C47 0.3(4) . .
C54 C49 C50 C51 0.0(5) . .
C49 C50 C51 C52 0.3(5) . .
C50 C51 C52 C53 -0.9(5) . .
C51 C52 C53 C54 1.1(5) . .
C50 C49 C54 C53 0.2(5) . .
C52 C53 C54 C49 -0.7(5) . .
C57 C55 C56 C57 0.1(6) 3_666 .
C55 C56 C57 C55 -0.1(6) . 3_666
C60 C58 C59 C60 1.1(6) 3_656 .
C58 C59 C60 C58 -1.0(6) . 3_656
